data_7022964
loop_
_publ_author_name
'Gonz\'alez-\'Alvarez, Marta'
'Pascual-\'Alvarez, Alejandro'
'del Castillo Agudo, Lucas'
'Casti\~neiras, Alfonso'
'Liu-Gonz\'alez, Malva'
'Borr\'as, Joaqu\'in'
'Alzuet-Pi\~na, Gloria'

_publ_section_title
;
 Mixed-ligand copper(II)-sulfonamide complexes: effect of the sulfonamide
 derivative on DNA binding, DNA cleavage, genotoxicity and anticancer
 activity.
;
_journal_issue 28
_journal_name_full 'Dalton transactions (Cambridge, England : 2003)'
_journal_page_first 10244
_journal_page_last 10259
_journal_paper_doi 10.1039/c3dt50416f
_journal_volume 42
_journal_year 2013
_chemical_formula_moiety 'C38 H28 Cl2 Cu N6 O4 S4'
_chemical_formula_sum 'C38 H28 Cl2 Cu N6 O4 S4'
_chemical_formula_weight 895.34
_chemical_name_systematic
;
?
;
_space_group_IT_number 2
_symmetry_cell_setting triclinic
_symmetry_Int_Tables_number 2
_symmetry_space_group_name_Hall '-P 1'
_symmetry_space_group_name_H-M 'P -1'
_atom_sites_solution_hydrogens geom
_atom_sites_solution_primary direct
_atom_sites_solution_secondary difmap
_audit_creation_method SHELXL-97
_cell_angle_alpha 95.579(4)
_cell_angle_beta 98.024(5)
_cell_angle_gamma 103.237(10)
_cell_formula_units_Z 2
_cell_length_a 10.0860(13)
_cell_length_b 14.1850(18)
_cell_length_c 14.815(3)
_cell_measurement_reflns_used 3215
_cell_measurement_temperature 298(2)
_cell_measurement_theta_max 21.036
_cell_measurement_theta_min 0.998
_cell_volume 2024.6(6)
_computing_cell_refinement 'HKL Scalepack (Otwinowski & Minor 1997)'
_computing_data_collection 'Collect (Nonius BV, 1997-2000)'
_computing_data_reduction 'HKL Scalepack (Otwinowski & Minor 1997)'
_computing_molecular_graphics 'PLATON (Spek, 2004)'
_computing_publication_material 'SHELXL-97 (Sheldrick, 1997)'
_computing_structure_refinement 'SHELXL-97 (Sheldrick, 2008)'
_computing_structure_solution 'SIR97 (Altomare et Al, 1997)'
_diffrn_ambient_temperature 298(2)
_diffrn_measured_fraction_theta_full 0.993
_diffrn_measured_fraction_theta_max 0.993
_diffrn_measurement_device_type 'Nonius KappaCCD2000'
_diffrn_measurement_method 'omega and phi scans'
_diffrn_radiation_monochromator graphite
_diffrn_radiation_source 'fine-focus sealed tube'
_diffrn_radiation_type MoK\a
_diffrn_radiation_wavelength 0.71073
_diffrn_reflns_av_R_equivalents 0.0496
_diffrn_reflns_av_sigmaI/netI 0.0923
_diffrn_reflns_limit_h_max 12
_diffrn_reflns_limit_h_min -13
_diffrn_reflns_limit_k_max 18
_diffrn_reflns_limit_k_min -18
_diffrn_reflns_limit_l_max 19
_diffrn_reflns_limit_l_min 0
_diffrn_reflns_number 9248
_diffrn_reflns_theta_full 27.45
_diffrn_reflns_theta_max 27.47
_diffrn_reflns_theta_min 1.40
_exptl_absorpt_coefficient_mu 0.925
_exptl_absorpt_correction_type none
_exptl_crystal_colour 'dark green'
_exptl_crystal_density_diffrn 1.469
_exptl_crystal_density_method 'not measured'
_exptl_crystal_description prism
_exptl_crystal_F_000 914
_exptl_crystal_size_max 0.30
_exptl_crystal_size_mid 0.22
_exptl_crystal_size_min 0.19
_refine_diff_density_max 0.275
_refine_diff_density_min -0.440
_refine_diff_density_rms 0.066
_refine_ls_extinction_method none
_refine_ls_goodness_of_fit_ref 1.054
_refine_ls_hydrogen_treatment constr
_refine_ls_matrix_type full
_refine_ls_number_parameters 498
_refine_ls_number_reflns 9248
_refine_ls_number_restraints 0
_refine_ls_restrained_S_all 1.054
_refine_ls_R_factor_all 0.0811
_refine_ls_R_factor_gt 0.0536
_refine_ls_shift/su_max 0.001
_refine_ls_shift/su_mean 0.000
_refine_ls_structure_factor_coef Fsqd
_refine_ls_weighting_details 'calc w=1/[\s^2^(Fo^2^)+(0.0468P)^2^+1.3244P] where P=(Fo^2^+2Fc^2^)/3'
_refine_ls_weighting_scheme calc
_refine_ls_wR_factor_gt 0.1247
_refine_ls_wR_factor_ref 0.1398
_reflns_number_gt 8113
_reflns_number_total 9248
_reflns_threshold_expression >2sigma(I)
_cod_data_source_file c3dt50416f.txt
_cod_data_source_block 09acmg18
_cod_depositor_comments
;
The following automatic conversions were performed:

'_symmetry_cell_setting' value 'Triclinic' changed to 'triclinic'
according to /home/saulius/struct/CIF-dictionaries/cif_core.dic
dictionary named 'cif_core.dic' version 2.4.2 from 2011-04-26.

Automatic conversion script
Id: cif_fix_values 1891 2012-01-12 08:04:46Z andrius 
;
_cod_original_cell_volume 2024.6(5)
_cod_database_code 7022964

loop_
_symmetry_equiv_pos_as_xyz
'x, y, z'
'-x, -y, -z'

loop_
_atom_site_label
_atom_site_type_symbol
_atom_site_fract_x
_atom_site_fract_y
_atom_site_fract_z
_atom_site_U_iso_or_equiv
_atom_site_adp_type
_atom_site_occupancy
_atom_site_symmetry_multiplicity
_atom_site_calc_flag
_atom_site_refinement_flags
Cu1 Cu 0.30304(7) 0.62476(5) 0.23534(6) 0.0536(3) Uani 1 1 d .
Cl14 Cl 0.4003(2) 1.11797(13) 0.08849(16) 0.0935(7) Uani 1 1 d .
Cl34 Cl 1.03288(18) 0.89086(14) 0.24346(18) 0.0942(7) Uani 1 1 d .
S11 S 0.40450(18) 0.92258(11) 0.39303(12) 0.0603(5) Uani 1 1 d .
S21 S 0.35024(18) 0.75803(13) 0.52949(13) 0.0663(5) Uani 1 1 d .
S31 S 0.56431(18) 0.66183(13) 0.01782(13) 0.0675(5) Uani 1 1 d .
S41 S 0.24221(19) 0.54440(13) -0.06273(13) 0.0692(5) Uani 1 1 d .
O21 O 0.4639(5) 0.8409(3) 0.5675(3) 0.0788(14) Uani 1 1 d .
O22 O 0.3442(5) 0.6702(3) 0.5726(4) 0.0819(15) Uani 1 1 d .
O41 O 0.1318(5) 0.4573(3) -0.0758(4) 0.0855(15) Uani 1 1 d .
O42 O 0.3513(5) 0.5449(3) -0.1160(3) 0.0754(13) Uani 1 1 d .
N1 N 0.3181(6) 0.4897(4) 0.2514(4) 0.0582(14) Uani 1 1 d .
N2 N 0.1196(5) 0.5731(4) 0.2687(4) 0.0546(13) Uani 1 1 d .
N18 N 0.3183(5) 0.7648(3) 0.2729(4) 0.0521(13) Uani 1 1 d .
N20 N 0.3412(5) 0.7270(3) 0.4222(4) 0.0564(14) Uani 1 1 d .
N38 N 0.4583(5) 0.6553(3) 0.1683(4) 0.0529(13) Uani 1 1 d .
N40 N 0.2971(6) 0.5713(4) 0.0442(4) 0.0631(15) Uani 1 1 d .
C1 C 0.4259(8) 0.4526(5) 0.2361(5) 0.070(2) Uani 1 1 d .
H1 H 0.4966 0.4897 0.2110 0.084 Uiso 1 1 calc R
C2 C 0.4342(8) 0.3615(5) 0.2564(6) 0.081(2) Uani 1 1 d .
H2 H 0.5106 0.3378 0.2474 0.097 Uiso 1 1 calc R
C3 C 0.3276(10) 0.3073(6) 0.2902(6) 0.092(3) Uani 1 1 d .
H3 H 0.3312 0.2455 0.3048 0.110 Uiso 1 1 calc R
C4 C 0.2166(9) 0.3420(5) 0.3027(6) 0.084(2) Uani 1 1 d .
H4 H 0.1430 0.3034 0.3241 0.101 Uiso 1 1 calc R
C5 C 0.2123(7) 0.4357(5) 0.2836(5) 0.0616(18) Uani 1 1 d .
C6 C 0.0979(6) 0.4822(5) 0.2923(5) 0.0589(17) Uani 1 1 d .
C7 C -0.0233(7) 0.4396(5) 0.3221(5) 0.070(2) Uani 1 1 d .
H7 H -0.0357 0.3775 0.3399 0.085 Uiso 1 1 calc R
C8 C -0.1253(8) 0.4891(6) 0.3252(5) 0.076(2) Uani 1 1 d .
H8 H -0.2069 0.4608 0.3451 0.091 Uiso 1 1 calc R
C9 C -0.1057(7) 0.5790(5) 0.2991(5) 0.070(2) Uani 1 1 d .
H9 H -0.1739 0.6134 0.2996 0.084 Uiso 1 1 calc R
C10 C 0.0184(7) 0.6189(5) 0.2716(5) 0.0666(19) Uani 1 1 d .
H10 H 0.0319 0.6812 0.2542 0.080 Uiso 1 1 calc R
C12 C 0.3820(6) 0.9342(4) 0.2760(4) 0.0515(16) Uani 1 1 d .
C13 C 0.4036(6) 1.0218(4) 0.2371(5) 0.0623(18) Uani 1 1 d .
H13 H 0.4342 1.0826 0.2731 0.075 Uiso 1 1 calc R
C14 C 0.3768(7) 1.0125(5) 0.1424(5) 0.0629(18) Uani 1 1 d .
C15 C 0.3341(7) 0.9223(5) 0.0872(5) 0.0701(19) Uani 1 1 d .
H15 H 0.3202 0.9194 0.0235 0.084 Uiso 1 1 calc R
C16 C 0.3124(6) 0.8367(4) 0.1271(5) 0.0600(17) Uani 1 1 d .
H16 H 0.2813 0.7761 0.0909 0.072 Uiso 1 1 calc R
C17 C 0.3383(6) 0.8439(4) 0.2229(5) 0.0512(16) Uani 1 1 d .
C19 C 0.3489(6) 0.7938(4) 0.3633(5) 0.0522(17) Uani 1 1 d .
C22 C 0.1973(7) 0.7961(5) 0.5421(5) 0.0607(18) Uani 1 1 d .
C23 C 0.0730(7) 0.7333(5) 0.5069(5) 0.072(2) Uani 1 1 d .
H23 H 0.0701 0.6713 0.4784 0.086 Uiso 1 1 calc R
C24 C -0.0501(8) 0.7606(6) 0.5129(6) 0.081(2) Uani 1 1 d .
H24 H -0.1341 0.7175 0.4872 0.097 Uiso 1 1 calc R
C25 C -0.0474(9) 0.8509(7) 0.5567(6) 0.080(2) Uani 1 1 d .
C26 C 0.0782(10) 0.9125(6) 0.5921(7) 0.097(3) Uani 1 1 d .
H26 H 0.0819 0.9739 0.6221 0.116 Uiso 1 1 calc R
C27 C 0.2006(9) 0.8858(6) 0.5845(6) 0.083(2) Uani 1 1 d .
H27 H 0.2849 0.9294 0.6085 0.100 Uiso 1 1 calc R
C28 C -0.1803(9) 0.8812(7) 0.5625(7) 0.111(3) Uani 1 1 d .
H28A H -0.1726 0.9450 0.5441 0.167 Uiso 1 1 calc R
H28B H -0.1977 0.8827 0.6247 0.167 Uiso 1 1 calc R
H28C H -0.2552 0.8352 0.5225 0.167 Uiso 1 1 calc R
C32 C 0.6667(7) 0.7255(4) 0.1206(5) 0.0614(18) Uani 1 1 d .
C33 C 0.8035(7) 0.7805(5) 0.1360(6) 0.073(2) Uani 1 1 d .
H33 H 0.8535 0.7878 0.0879 0.088 Uiso 1 1 calc R
C34 C 0.8630(7) 0.8240(5) 0.2245(6) 0.0654(19) Uani 1 1 d .
C35 C 0.7898(7) 0.8130(5) 0.2957(6) 0.0682(19) Uani 1 1 d .
H35 H 0.8313 0.8439 0.3544 0.082 Uiso 1 1 calc R
C36 C 0.6550(7) 0.7567(5) 0.2815(6) 0.068(2) Uani 1 1 d .
H36 H 0.6071 0.7479 0.3305 0.082 Uiso 1 1 calc R
C37 C 0.5931(7) 0.7137(4) 0.1936(5) 0.0556(17) Uani 1 1 d .
C39 C 0.4259(7) 0.6247(4) 0.0787(5) 0.0542(17) Uani 1 1 d .
C42 C 0.1692(8) 0.6430(5) -0.0906(5) 0.0689(19) Uani 1 1 d .
C43 C 0.2394(9) 0.7182(6) -0.1301(6) 0.084(2) Uani 1 1 d .
H43 H 0.3261 0.7172 -0.1442 0.101 Uiso 1 1 calc R
C44 C 0.1836(11) 0.7950(7) -0.1490(6) 0.099(3) Uani 1 1 d .
H44 H 0.2318 0.8449 -0.1770 0.118 Uiso 1 1 calc R
C45 C 0.0571(13) 0.7987(7) -0.1269(7) 0.105(3) Uani 1 1 d .
C46 C -0.0141(10) 0.7217(9) -0.0870(7) 0.117(3) Uani 1 1 d .
H46 H -0.0999 0.7232 -0.0714 0.140 Uiso 1 1 calc R
C47 C 0.0413(9) 0.6433(7) -0.0703(6) 0.091(2) Uani 1 1 d .
H47 H -0.0081 0.5912 -0.0455 0.110 Uiso 1 1 calc R
C48 C -0.0021(13) 0.8878(8) -0.1458(9) 0.163(5) Uani 1 1 d .
H48A H -0.0487 0.9041 -0.0965 0.244 Uiso 1 1 calc R
H48B H -0.0662 0.8719 -0.2026 0.244 Uiso 1 1 calc R
H48C H 0.0720 0.9425 -0.1501 0.244 Uiso 1 1 calc R

loop_
_atom_site_aniso_label
_atom_site_aniso_U_11
_atom_site_aniso_U_22
_atom_site_aniso_U_33
_atom_site_aniso_U_23
_atom_site_aniso_U_13
_atom_site_aniso_U_12
Cu1 0.0616(5) 0.0412(5) 0.0577(6) 0.0094(4) 0.0151(4) 0.0081(4)
Cl14 0.1293(17) 0.0575(11) 0.0921(16) 0.0308(11) 0.0193(13) 0.0107(11)
Cl34 0.0628(11) 0.0749(13) 0.137(2) 0.0084(13) 0.0133(12) 0.0060(10)
S11 0.0741(11) 0.0432(9) 0.0582(12) 0.0036(8) 0.0097(9) 0.0058(8)
S21 0.0719(12) 0.0635(12) 0.0608(13) 0.0140(10) 0.0071(9) 0.0110(10)
S31 0.0742(11) 0.0661(11) 0.0618(13) 0.0113(10) 0.0231(10) 0.0084(9)
S41 0.0764(12) 0.0659(12) 0.0603(13) 0.0032(9) 0.0163(10) 0.0062(10)
O21 0.073(3) 0.086(3) 0.063(3) 0.002(3) -0.001(2) 0.001(3)
O22 0.096(3) 0.073(3) 0.086(4) 0.034(3) 0.020(3) 0.027(3)
O41 0.092(3) 0.073(3) 0.075(4) -0.004(3) 0.021(3) -0.011(3)
O42 0.090(3) 0.078(3) 0.057(3) 0.002(3) 0.025(3) 0.015(3)
N1 0.068(4) 0.051(3) 0.056(4) 0.009(3) 0.013(3) 0.014(3)
N2 0.058(3) 0.045(3) 0.059(4) 0.006(3) 0.008(3) 0.011(3)
N18 0.062(3) 0.040(3) 0.050(4) 0.001(3) 0.011(3) 0.006(2)
N20 0.071(3) 0.041(3) 0.056(4) 0.010(3) 0.013(3) 0.009(3)
N38 0.056(3) 0.046(3) 0.053(4) 0.009(3) 0.009(3) 0.005(3)
N40 0.071(4) 0.061(3) 0.058(4) 0.014(3) 0.016(3) 0.011(3)
C1 0.090(5) 0.061(5) 0.068(5) 0.014(4) 0.030(4) 0.022(4)
C2 0.093(6) 0.070(5) 0.103(7) 0.032(5) 0.033(5) 0.045(5)
C3 0.126(7) 0.063(5) 0.104(7) 0.030(5) 0.042(6) 0.037(6)
C4 0.107(6) 0.065(5) 0.097(7) 0.041(5) 0.041(5) 0.027(5)
C5 0.077(5) 0.047(4) 0.057(5) 0.012(3) 0.013(4) 0.004(4)
C6 0.058(4) 0.050(4) 0.066(5) 0.010(4) 0.008(3) 0.008(4)
C7 0.075(5) 0.048(4) 0.082(6) 0.017(4) 0.018(4) -0.003(4)
C8 0.067(5) 0.072(5) 0.079(6) 0.011(4) 0.013(4) 0.000(4)
C9 0.049(4) 0.072(5) 0.088(6) 0.003(4) 0.015(4) 0.016(4)
C10 0.067(5) 0.057(4) 0.072(5) 0.005(4) 0.007(4) 0.013(4)
C12 0.052(4) 0.042(4) 0.056(4) -0.001(3) 0.010(3) 0.006(3)
C13 0.071(4) 0.042(4) 0.068(6) 0.008(4) 0.007(4) 0.005(3)
C14 0.072(5) 0.043(4) 0.073(6) 0.021(4) 0.014(4) 0.007(3)
C15 0.094(5) 0.056(5) 0.061(5) 0.019(4) 0.017(4) 0.013(4)
C16 0.078(5) 0.043(4) 0.053(5) -0.007(3) 0.012(4) 0.009(3)
C17 0.046(4) 0.038(4) 0.070(5) 0.006(4) 0.013(3) 0.008(3)
C19 0.045(4) 0.038(4) 0.068(6) -0.001(4) 0.007(3) 0.004(3)
C22 0.064(5) 0.055(4) 0.057(5) 0.010(4) 0.009(4) 0.002(4)
C23 0.072(5) 0.073(5) 0.073(6) 0.016(4) 0.014(4) 0.019(5)
C24 0.066(5) 0.088(6) 0.078(6) 0.010(5) 0.008(4) 0.004(4)
C25 0.089(6) 0.084(6) 0.083(6) 0.030(5) 0.047(5) 0.023(5)
C26 0.097(7) 0.065(5) 0.128(8) 0.009(5) 0.050(6) 0.003(6)
C27 0.086(6) 0.066(5) 0.091(6) 0.005(5) 0.024(5) 0.002(4)
C28 0.114(7) 0.123(7) 0.126(9) 0.044(7) 0.057(6) 0.053(6)
C32 0.072(5) 0.049(4) 0.072(5) 0.022(4) 0.027(4) 0.019(4)
C33 0.054(4) 0.065(5) 0.109(8) 0.022(5) 0.036(5) 0.015(4)
C34 0.061(4) 0.059(4) 0.075(6) 0.005(4) 0.013(4) 0.014(4)
C35 0.065(5) 0.059(4) 0.079(6) 0.009(4) 0.005(4) 0.016(4)
C36 0.066(5) 0.069(5) 0.078(6) 0.021(4) 0.022(4) 0.022(4)
C37 0.065(5) 0.045(4) 0.061(5) 0.013(4) 0.014(4) 0.017(4)
C39 0.071(5) 0.041(4) 0.056(5) 0.016(3) 0.018(4) 0.016(4)
C42 0.067(5) 0.076(5) 0.055(5) -0.002(4) 0.011(4) 0.006(4)
C43 0.092(6) 0.082(6) 0.074(6) 0.009(5) 0.018(5) 0.012(5)
C44 0.121(8) 0.088(6) 0.086(7) 0.024(5) 0.009(6) 0.023(6)
C45 0.131(9) 0.101(7) 0.080(7) 0.001(6) -0.003(6) 0.043(7)
C46 0.113(7) 0.149(9) 0.105(8) 0.018(8) 0.028(6) 0.061(8)
C47 0.101(7) 0.113(7) 0.067(6) 0.024(5) 0.017(5) 0.032(6)
C48 0.214(12) 0.156(10) 0.147(11) 0.021(9) 0.004(9) 0.121(10)

loop_
_atom_type_symbol
_atom_type_description
_atom_type_scat_dispersion_real
_atom_type_scat_dispersion_imag
_atom_type_scat_source
C C 0.0033 0.0016 'International Tables Vol C Tables 4.2.6.8 and 6.1.1.4'
H H 0.0000 0.0000 'International Tables Vol C Tables 4.2.6.8 and 6.1.1.4'
Cl Cl 0.1484 0.1585 'International Tables Vol C Tables 4.2.6.8 and 6.1.1.4'
Cu Cu 0.3201 1.2651 'International Tables Vol C Tables 4.2.6.8 and 6.1.1.4'
N N 0.0061 0.0033 'International Tables Vol C Tables 4.2.6.8 and 6.1.1.4'
O O 0.0106 0.0060 'International Tables Vol C Tables 4.2.6.8 and 6.1.1.4'
S S 0.1246 0.1234 'International Tables Vol C Tables 4.2.6.8 and 6.1.1.4'

loop_
_geom_angle_atom_site_label_1
_geom_angle_atom_site_label_2
_geom_angle_atom_site_label_3
_geom_angle
_geom_angle_publ_flag
N38 Cu1 N18 91.6(2) y
N38 Cu1 N2 163.7(2) y
N18 Cu1 N2 97.7(2) y
N38 Cu1 N1 95.6(2) y
N18 Cu1 N1 156.7(2) y
N2 Cu1 N1 81.0(2) y
N38 Cu1 N40 53.40(19) y
N18 Cu1 N40 115.06(19) y
N2 Cu1 N40 110.34(19) y
N1 Cu1 N40 86.72(19) y
N38 Cu1 N20 117.00(19) y
N18 Cu1 N20 52.14(18) y
N2 Cu1 N20 79.18(18) y
N1 Cu1 N20 105.26(18) y
N40 Cu1 N20 166.03(14) y
C12 S11 C19 88.8(3) ?
O21 S21 O22 116.5(3) ?
O21 S21 N20 113.3(3) ?
O22 S21 N20 106.8(3) ?
O21 S21 C22 106.2(3) ?
O22 S21 C22 107.3(3) ?
N20 S21 C22 106.2(3) ?
C32 S31 C39 89.4(3) ?
O41 S41 O42 117.5(3) ?
O41 S41 N40 107.5(3) ?
O42 S41 N40 113.0(3) ?
O41 S41 C42 107.9(3) ?
O42 S41 C42 106.7(3) ?
N40 S41 C42 103.3(3) ?
C5 N1 C1 120.0(5) ?
C5 N1 Cu1 114.6(4) ?
C1 N1 Cu1 125.4(4) ?
C10 N2 C6 117.7(5) ?
C10 N2 Cu1 127.1(4) ?
C6 N2 Cu1 115.2(4) ?
C19 N18 C17 111.8(5) ?
C19 N18 Cu1 115.2(4) ?
C17 N18 Cu1 130.7(4) ?
C19 N20 S21 121.1(4) ?
C19 N20 Cu1 71.8(4) ?
S21 N20 Cu1 166.9(3) ?
C39 N38 C37 112.5(6) ?
C39 N38 Cu1 114.3(4) ?
C37 N38 Cu1 132.6(5) ?
C39 N40 S41 122.5(5) ?
C39 N40 Cu1 73.4(4) ?
S41 N40 Cu1 160.7(3) ?
N1 C1 C2 121.9(7) ?
N1 C1 H1 119.0 ?
C2 C1 H1 119.0 ?
C3 C2 C1 118.0(7) ?
C3 C2 H2 121.0 ?
C1 C2 H2 121.0 ?
C4 C3 C2 120.8(7) ?
C4 C3 H3 119.6 ?
C2 C3 H3 119.6 ?
C3 C4 C5 120.0(7) ?
C3 C4 H4 120.0 ?
C5 C4 H4 120.0 ?
N1 C5 C4 119.2(7) ?
N1 C5 C6 114.7(6) ?
C4 C5 C6 126.0(7) ?
N2 C6 C7 120.9(6) ?
N2 C6 C5 114.1(6) ?
C7 C6 C5 125.0(6) ?
C8 C7 C6 120.0(6) ?
C8 C7 H7 120.0 ?
C6 C7 H7 120.0 ?
C9 C8 C7 119.3(7) ?
C9 C8 H8 120.4 ?
C7 C8 H8 120.4 ?
C8 C9 C10 118.4(7) ?
C8 C9 H9 120.8 ?
C10 C9 H9 120.8 ?
N2 C10 C9 123.7(6) ?
N2 C10 H10 118.2 ?
C9 C10 H10 118.2 ?
C17 C12 C13 122.2(6) ?
C17 C12 S11 111.1(5) ?
C13 C12 S11 126.7(5) ?
C14 C13 C12 116.1(6) ?
C14 C13 H13 121.9 ?
C12 C13 H13 121.9 ?
C13 C14 C15 122.8(6) ?
C13 C14 Cl14 119.0(5) ?
C15 C14 Cl14 118.2(6) ?
C16 C15 C14 120.1(7) ?
C16 C15 H15 119.9 ?
C14 C15 H15 119.9 ?
C15 C16 C17 118.3(6) ?
C15 C16 H16 120.8 ?
C17 C16 H16 120.8 ?
C12 C17 N18 114.6(6) ?
C12 C17 C16 120.4(6) ?
N18 C17 C16 125.0(6) ?
N18 C19 N20 119.9(5) ?
N18 C19 S11 113.7(5) ?
N20 C19 S11 126.3(5) ?
C27 C22 C23 119.2(7) ?
C27 C22 S21 122.1(6) ?
C23 C22 S21 118.7(6) ?
C22 C23 C24 120.9(7) ?
C22 C23 H23 119.5 ?
C24 C23 H23 119.5 ?
C25 C24 C23 120.1(7) ?
C25 C24 H24 120.0 ?
C23 C24 H24 120.0 ?
C26 C25 C24 118.0(7) ?
C26 C25 C28 121.7(8) ?
C24 C25 C28 120.3(8) ?
C25 C26 C27 121.8(8) ?
C25 C26 H26 119.1 ?
C27 C26 H26 119.1 ?
C22 C27 C26 120.0(7) ?
C22 C27 H27 120.0 ?
C26 C27 H27 120.0 ?
C25 C28 H28A 109.5 ?
C25 C28 H28B 109.5 ?
H28A C28 H28B 109.5 ?
C25 C28 H28C 109.5 ?
H28A C28 H28C 109.5 ?
H28B C28 H28C 109.5 ?
C33 C32 C37 120.3(7) ?
C33 C32 S31 129.3(6) ?
C37 C32 S31 110.4(5) ?
C34 C33 C32 118.5(7) ?
C34 C33 H33 120.7 ?
C32 C33 H33 120.7 ?
C35 C34 C33 120.9(7) ?
C35 C34 Cl34 120.8(7) ?
C33 C34 Cl34 118.3(6) ?
C34 C35 C36 121.1(7) ?
C34 C35 H35 119.5 ?
C36 C35 H35 119.5 ?
C37 C36 C35 119.0(7) ?
C37 C36 H36 120.5 ?
C35 C36 H36 120.5 ?
C36 C37 C32 120.2(6) ?
C36 C37 N38 125.7(6) ?
C32 C37 N38 114.1(7) ?
N38 C39 N40 118.8(6) ?
N38 C39 S31 113.5(5) ?
N40 C39 S31 127.6(6) ?
C47 C42 C43 120.0(7) ?
C47 C42 S41 118.6(6) ?
C43 C42 S41 121.4(6) ?
C42 C43 C44 120.9(8) ?
C42 C43 H43 119.6 ?
C44 C43 H43 119.6 ?
C43 C44 C45 120.4(9) ?
C43 C44 H44 119.8 ?
C45 C44 H44 119.8 ?
C44 C45 C46 118.5(8) ?
C44 C45 C48 119.7(11) ?
C46 C45 C48 121.8(11) ?
C47 C46 C45 120.7(9) ?
C47 C46 H46 119.6 ?
C45 C46 H46 119.6 ?
C42 C47 C46 119.5(8) ?
C42 C47 H47 120.3 ?
C46 C47 H47 120.3 ?
C45 C48 H48A 109.5 ?
C45 C48 H48B 109.5 ?
H48A C48 H48B 109.5 ?
C45 C48 H48C 109.5 ?
H48A C48 H48C 109.5 ?
H48B C48 H48C 109.5 ?

loop_
_geom_bond_atom_site_label_1
_geom_bond_atom_site_label_2
_geom_bond_distance
_geom_bond_publ_flag
Cu1 N38 1.957(5) y
Cu1 N18 1.975(5) y
Cu1 N2 1.977(5) y
Cu1 N1 1.991(5) y
Cu1 N40 2.848(6) y
Cu1 N20 2.929(5) y
Cl14 C14 1.747(6) ?
Cl34 C34 1.728(7) ?
S11 C12 1.746(7) ?
S11 C19 1.775(6) ?
S21 O21 1.445(5) ?
S21 O22 1.447(4) ?
S21 N20 1.592(6) ?
S21 C22 1.775(7) ?
S31 C32 1.751(7) ?
S31 C39 1.774(6) ?
S41 O41 1.438(5) ?
S41 O42 1.440(5) ?
S41 N40 1.582(6) ?
S41 C42 1.779(8) ?
N1 C5 1.339(7) ?
N1 C1 1.348(8) ?
N2 C10 1.333(8) ?
N2 C6 1.347(7) ?
N18 C19 1.334(8) ?
N18 C17 1.395(7) ?
N20 C19 1.345(8) ?
N38 C39 1.326(8) ?
N38 C37 1.399(8) ?
N40 C39 1.346(8) ?
C1 C2 1.372(9) ?
C1 H1 0.9300 ?
C2 C3 1.358(10) ?
C2 H2 0.9300 ?
C3 C4 1.351(10) ?
C3 H3 0.9300 ?
C4 C5 1.395(9) ?
C4 H4 0.9300 ?
C5 C6 1.469(9) ?
C6 C7 1.384(9) ?
C7 C8 1.376(9) ?
C7 H7 0.9300 ?
C8 C9 1.348(9) ?
C8 H8 0.9300 ?
C9 C10 1.385(9) ?
C9 H9 0.9300 ?
C10 H10 0.9300 ?
C12 C17 1.380(8) ?
C12 C13 1.405(8) ?
C13 C14 1.379(9) ?
C13 H13 0.9300 ?
C14 C15 1.392(9) ?
C15 C16 1.388(8) ?
C15 H15 0.9300 ?
C16 C17 1.396(9) ?
C16 H16 0.9300 ?
C22 C27 1.353(9) ?
C22 C23 1.361(9) ?
C23 C24 1.394(9) ?
C23 H23 0.9300 ?
C24 C25 1.371(10) ?
C24 H24 0.9300 ?
C25 C26 1.364(11) ?
C25 C28 1.509(10) ?
C26 C27 1.387(10) ?
C26 H26 0.9300 ?
C27 H27 0.9300 ?
C28 H28A 0.9600 ?
C28 H28B 0.9600 ?
C28 H28C 0.9600 ?
C32 C33 1.396(9) ?
C32 C37 1.397(9) ?
C33 C34 1.383(10) ?
C33 H33 0.9300 ?
C34 C35 1.369(10) ?
C35 C36 1.386(9) ?
C35 H35 0.9300 ?
C36 C37 1.379(10) ?
C36 H36 0.9300 ?
C42 C47 1.366(10) ?
C42 C43 1.369(10) ?
C43 C44 1.371(11) ?
C43 H43 0.9300 ?
C44 C45 1.371(12) ?
C44 H44 0.9300 ?
C45 C46 1.394(13) ?
C45 C48 1.549(12) ?
C46 C47 1.382(11) ?
C46 H46 0.9300 ?
C47 H47 0.9300 ?
C48 H48A 0.9600 ?
C48 H48B 0.9600 ?
C48 H48C 0.9600 ?

loop_
_geom_torsion_atom_site_label_1
_geom_torsion_atom_site_label_2
_geom_torsion_atom_site_label_3
_geom_torsion_atom_site_label_4
_geom_torsion
N38 Cu1 N1 C5 -170.0(5)
N18 Cu1 N1 C5 82.5(7)
N2 Cu1 N1 C5 -6.1(5)
N40 Cu1 N1 C5 -117.3(5)
N20 Cu1 N1 C5 70.0(5)
N38 Cu1 N1 C1 12.8(6)
N18 Cu1 N1 C1 -94.8(7)
N2 Cu1 N1 C1 176.7(6)
N40 Cu1 N1 C1 65.5(5)
N20 Cu1 N1 C1 -107.2(5)
N38 Cu1 N2 C10 -96.8(8)
N18 Cu1 N2 C10 27.4(6)
N1 Cu1 N2 C10 -176.1(6)
N40 Cu1 N2 C10 -93.0(6)
N20 Cu1 N2 C10 76.4(6)
N38 Cu1 N2 C6 84.4(8)
N18 Cu1 N2 C6 -151.4(5)
N1 Cu1 N2 C6 5.2(5)
N40 Cu1 N2 C6 88.3(5)
N20 Cu1 N2 C6 -102.4(5)
N38 Cu1 N18 C19 -117.2(4)
N2 Cu1 N18 C19 76.2(4)
N1 Cu1 N18 C19 -8.9(8)
N40 Cu1 N18 C19 -167.1(4)
N20 Cu1 N18 C19 6.3(4)
N38 Cu1 N18 C17 43.7(5)
N2 Cu1 N18 C17 -122.9(5)
N1 Cu1 N18 C17 152.0(5)
N40 Cu1 N18 C17 -6.1(6)
N20 Cu1 N18 C17 167.3(6)
O21 S21 N20 C19 -48.2(6)
O22 S21 N20 C19 -177.7(5)
C22 S21 N20 C19 68.0(5)
O21 S21 N20 Cu1 144.9(11)
O22 S21 N20 Cu1 15.4(13)
C22 S21 N20 Cu1 -98.9(12)
N38 Cu1 N20 C19 63.2(4)
N18 Cu1 N20 C19 -6.0(3)
N2 Cu1 N20 C19 -114.7(4)
N1 Cu1 N20 C19 167.8(3)
N40 Cu1 N20 C19 19.5(8)
N38 Cu1 N20 S21 -128.6(12)
N18 Cu1 N20 S21 162.2(13)
N2 Cu1 N20 S21 53.5(12)
N1 Cu1 N20 S21 -24.0(13)
N40 Cu1 N20 S21 -172.3(10)
N18 Cu1 N38 C39 -118.0(4)
N2 Cu1 N38 C39 7.0(9)
N1 Cu1 N38 C39 84.1(4)
N40 Cu1 N38 C39 2.4(4)
N20 Cu1 N38 C39 -165.6(4)
N18 Cu1 N38 C37 52.4(5)
N2 Cu1 N38 C37 177.4(6)
N1 Cu1 N38 C37 -105.5(5)
N40 Cu1 N38 C37 172.9(6)
N20 Cu1 N38 C37 4.8(6)
O41 S41 N40 C39 155.7(5)
O42 S41 N40 C39 24.5(6)
C42 S41 N40 C39 -90.3(5)
O41 S41 N40 Cu1 -61.7(9)
O42 S41 N40 Cu1 167.1(8)
C42 S41 N40 Cu1 52.3(10)
N38 Cu1 N40 C39 -2.3(3)
N18 Cu1 N40 C39 69.8(4)
N2 Cu1 N40 C39 179.1(3)
N1 Cu1 N40 C39 -101.8(4)
N20 Cu1 N40 C39 47.7(7)
N38 Cu1 N40 S41 -150.0(10)
N18 Cu1 N40 S41 -77.9(9)
N2 Cu1 N40 S41 31.4(9)
N1 Cu1 N40 S41 110.5(9)
N20 Cu1 N40 S41 -100.0(10)
C5 N1 C1 C2 -3.0(10)
Cu1 N1 C1 C2 174.1(6)
N1 C1 C2 C3 2.2(12)
C1 C2 C3 C4 0.3(13)
C2 C3 C4 C5 -1.9(13)
C1 N1 C5 C4 1.3(10)
Cu1 N1 C5 C4 -176.1(6)
C1 N1 C5 C6 -176.6(6)
Cu1 N1 C5 C6 6.0(7)
C3 C4 C5 N1 1.1(11)
C3 C4 C5 C6 178.8(7)
C10 N2 C6 C7 -2.5(9)
Cu1 N2 C6 C7 176.4(5)
C10 N2 C6 C5 177.7(6)
Cu1 N2 C6 C5 -3.4(7)
N1 C5 C6 N2 -1.7(9)
C4 C5 C6 N2 -179.5(7)
N1 C5 C6 C7 178.5(6)
C4 C5 C6 C7 0.7(12)
N2 C6 C7 C8 1.9(10)
C5 C6 C7 C8 -178.3(7)
C6 C7 C8 C9 0.0(11)
C7 C8 C9 C10 -1.2(11)
C6 N2 C10 C9 1.3(10)
Cu1 N2 C10 C9 -177.4(5)
C8 C9 C10 N2 0.6(11)
C19 S11 C12 C17 -1.2(4)
C19 S11 C12 C13 178.6(6)
C17 C12 C13 C14 0.8(9)
S11 C12 C13 C14 -179.0(5)
C12 C13 C14 C15 -1.6(10)
C12 C13 C14 Cl14 179.7(5)
C13 C14 C15 C16 2.2(11)
Cl14 C14 C15 C16 -179.2(5)
C14 C15 C16 C17 -1.8(10)
C13 C12 C17 N18 -178.2(5)
S11 C12 C17 N18 1.7(6)
C13 C12 C17 C16 -0.6(9)
S11 C12 C17 C16 179.2(5)
C19 N18 C17 C12 -1.3(7)
Cu1 N18 C17 C12 -162.7(4)
C19 N18 C17 C16 -178.7(5)
Cu1 N18 C17 C16 19.8(9)
C15 C16 C17 C12 1.1(9)
C15 C16 C17 N18 178.4(6)
C17 N18 C19 N20 -177.2(5)
Cu1 N18 C19 N20 -12.6(7)
C17 N18 C19 S11 0.3(6)
Cu1 N18 C19 S11 164.9(3)
S21 N20 C19 N18 -168.8(4)
Cu1 N20 C19 N18 8.1(5)
S21 N20 C19 S11 14.0(7)
Cu1 N20 C19 S11 -169.1(5)
C12 S11 C19 N18 0.5(5)
C12 S11 C19 N20 177.8(5)
O21 S21 C22 C27 -2.8(7)
O22 S21 C22 C27 122.4(6)
N20 S21 C22 C27 -123.7(6)
O21 S21 C22 C23 176.3(5)
O22 S21 C22 C23 -58.4(6)
N20 S21 C22 C23 55.5(6)
C27 C22 C23 C24 0.9(11)
S21 C22 C23 C24 -178.3(6)
C22 C23 C24 C25 -1.6(11)
C23 C24 C25 C26 1.0(12)
C23 C24 C25 C28 179.4(7)
C24 C25 C26 C27 0.2(13)
C28 C25 C26 C27 -178.2(8)
C23 C22 C27 C26 0.3(11)
S21 C22 C27 C26 179.5(6)
C25 C26 C27 C22 -0.9(13)
C39 S31 C32 C33 179.9(6)
C39 S31 C32 C37 1.2(5)
C37 C32 C33 C34 -1.0(9)
S31 C32 C33 C34 -179.6(5)
C32 C33 C34 C35 0.4(10)
C32 C33 C34 Cl34 179.3(5)
C33 C34 C35 C36 1.1(10)
Cl34 C34 C35 C36 -177.7(5)
C34 C35 C36 C37 -2.0(10)
C35 C36 C37 C32 1.3(9)
C35 C36 C37 N38 -179.8(5)
C33 C32 C37 C36 0.2(9)
S31 C32 C37 C36 179.0(5)
C33 C32 C37 N38 -178.8(5)
S31 C32 C37 N38 0.1(6)
C39 N38 C37 C36 179.3(6)
Cu1 N38 C37 C36 8.8(9)
C39 N38 C37 C32 -1.8(7)
Cu1 N38 C37 C32 -172.3(4)
C37 N38 C39 N40 -177.1(5)
Cu1 N38 C39 N40 -4.7(7)
C37 N38 C39 S31 2.7(6)
Cu1 N38 C39 S31 175.1(2)
S41 N40 C39 N38 171.0(4)
Cu1 N40 C39 N38 3.1(4)
S41 N40 C39 S31 -8.8(8)
Cu1 N40 C39 S31 -176.7(5)
C32 S31 C39 N38 -2.2(5)
C32 S31 C39 N40 177.5(6)
O41 S41 C42 C47 34.9(7)
O42 S41 C42 C47 162.0(6)
N40 S41 C42 C47 -78.7(6)
O41 S41 C42 C43 -146.2(6)
O42 S41 C42 C43 -19.0(7)
N40 S41 C42 C43 100.2(7)
C47 C42 C43 C44 0.6(12)
S41 C42 C43 C44 -178.3(6)
C42 C43 C44 C45 1.3(13)
C43 C44 C45 C46 -1.5(14)
C43 C44 C45 C48 177.9(9)
C44 C45 C46 C47 -0.2(15)
C48 C45 C46 C47 -179.6(9)
C43 C42 C47 C46 -2.3(12)
S41 C42 C47 C46 176.6(7)
C45 C46 C47 C42 2.1(14)
